data_7212984
loop_
_publ_author_name
'Kini, Aravinda M.'
'Parakka, James P.'
'Geiser, Urs'
'Wang, Hsien-Hau'
'Rivas, Felix'
'DiNino, Ernest'
'Thomas, Seddon'
'Dudek, James D.'
'Williams, Jack M.'

_publ_section_title
;
 Tetraalkyl- and dialkyl-substituted BEDT-TTF derivatives and their
 cation-radical salts: synthesis, structure, and properties
;
_journal_issue 4
_journal_name_full 'Journal of Materials Chemistry'
_journal_page_first 883
_journal_paper_doi 10.1039/a809132c
_journal_volume 9
_journal_year 1999
_chemical_compound_source 'grown by electrocrystallization'
_chemical_formula_moiety '(C18 H24 S8)2+ 2(I Br2)-'
_chemical_formula_sum 'C18 H24 Br4 I2 S8'
_chemical_formula_weight 1070.29
_chemical_name_systematic
; 
 Bis(1,2-diethyl-ethylenedithio)tetrathiafulvalenium dibromoiodate (1:2)
;
_space_group_IT_number 12
_symmetry_cell_setting monoclinic
_symmetry_space_group_name_Hall '-C 2y'
_symmetry_space_group_name_H-M 'C 1 2/m 1'
_atom_sites_solution_hydrogens geom
_atom_sites_solution_primary direct
_atom_sites_solution_secondary difmap
_audit_creation_method SHELXL
_cell_angle_alpha 90.00
_cell_angle_beta 98.19(3)
_cell_angle_gamma 90.00
_cell_formula_units_Z 2
_cell_length_a 13.190(3)
_cell_length_b 18.925(4)
_cell_length_c 6.5035(13)
_cell_measurement_reflns_used 3180
_cell_measurement_temperature 293(2)
_cell_measurement_theta_max 25.0
_cell_measurement_theta_min 2.0
_cell_volume 1606.9(6)
_computing_cell_refinement 'SAINT (Siemens/Bruker 1994)'
_computing_data_collection 'SMART (Siemens/Bruker 1994)'
_computing_data_reduction 'SAINT (Siemens/Bruker 1994)'
_computing_molecular_graphics 'SHELXTL 5.04 (Sheldrick, 1994)'
_computing_publication_material 'SHELXTL 5.04 (Sheldrick, 1994)'
_computing_structure_refinement 'SHELXTL 5.04 (Sheldrick, 1994)'
_computing_structure_solution 'SHELXTL 5.04 (Sheldrick, 1994)'
_diffrn_ambient_temperature 293(2)
_diffrn_measurement_device 'Siemens SMART diffractometer'
_diffrn_measurement_method 'area detector \w scans'
_diffrn_radiation_monochromator graphite
_diffrn_radiation_source 'fine-focus sealed tube'
_diffrn_radiation_type MoK\a
_diffrn_radiation_wavelength 0.71073
_diffrn_reflns_av_R_equivalents 0.0675
_diffrn_reflns_av_sigmaI/netI 0.0570
_diffrn_reflns_limit_h_max 16
_diffrn_reflns_limit_h_min -17
_diffrn_reflns_limit_k_max 23
_diffrn_reflns_limit_k_min -24
_diffrn_reflns_limit_l_max 8
_diffrn_reflns_limit_l_min -7
_diffrn_reflns_number 5572
_diffrn_reflns_theta_max 28.30
_diffrn_reflns_theta_min 1.90
_diffrn_standards_decay_% 0.0
_exptl_absorpt_coefficient_mu 7.460
_exptl_absorpt_correction_T_max 0.641
_exptl_absorpt_correction_T_min 0.281
_exptl_absorpt_correction_type integration
_exptl_crystal_colour black
_exptl_crystal_density_diffrn 2.212
_exptl_crystal_description rod
_exptl_crystal_F_000 1012
_exptl_crystal_size_max 0.24
_exptl_crystal_size_mid 0.10
_exptl_crystal_size_min 0.07
_refine_diff_density_max 1.216
_refine_diff_density_min -1.295
_refine_diff_density_rms 0.202
_refine_ls_extinction_coef 0.0011(2)
_refine_ls_extinction_expression Fc^*^=kFc[1+0.001xFc^2^\l^3^/sin(2\q)]^-1/4^
_refine_ls_extinction_method SHELXL
_refine_ls_goodness_of_fit_all 1.128
_refine_ls_goodness_of_fit_obs 1.159
_refine_ls_hydrogen_treatment riding
_refine_ls_matrix_type full
_refine_ls_number_parameters 77
_refine_ls_number_reflns 1943
_refine_ls_number_restraints 0
_refine_ls_restrained_S_all 1.128
_refine_ls_restrained_S_obs 1.159
_refine_ls_R_factor_all 0.0633
_refine_ls_R_factor_obs 0.0504
_refine_ls_shift/esd_mean 0.002
_refine_ls_shift/su_max -0.030
_refine_ls_structure_factor_coef Fsqd
_refine_ls_weighting_details 'w=1/[\s^2^(Fo^2^)+(0.0381P)^2^+13.2497P] where P=(Fo^2^+2Fc^2^)/3'
_refine_ls_weighting_scheme calc
_refine_ls_wR_factor_all 0.1247
_refine_ls_wR_factor_obs 0.1174
_reflns_number_observed 1640
_reflns_number_total 1943
_reflns_observed_criterion >2sigma(I)
_cod_data_source_file 809132csup1.cif
_cod_data_source_block teetibr2
_cod_depositor_comments
;
The following automatic conversions were performed:

'_refine_ls_weighting_scheme' value 'calc
w=1/[\s^2^(Fo^2^)+(0.0381P)^2^+13.2497P] where P=(Fo^2^+2Fc^2^)/3'
was changed to 'calc'. New tag '_refine_ls_weighting_details' was
created. The value of the new tag was set to
'w=1/[\s^2^(Fo^2^)+(0.0381P)^2^+13.2497P] where P=(Fo^2^+2Fc^2^)/3'.

Automatic conversion script
Id: cif_fix_values 3143 2015-03-26 13:38:13Z robertas 
;
_cod_original_cell_volume 1606.8(6)
_cod_original_sg_symbol_H-M 'C 2/m'
_cod_database_code 7212984

loop_
_symmetry_equiv_pos_as_xyz
'x, y, z'
'-x, y, -z'
'x+1/2, y+1/2, z'
'-x+1/2, y+1/2, -z'
'-x, -y, -z'
'x, -y, z'
'-x+1/2, -y+1/2, -z'
'x+1/2, -y+1/2, z'

loop_
_atom_site_aniso_label
_atom_site_aniso_U_11
_atom_site_aniso_U_22
_atom_site_aniso_U_33
_atom_site_aniso_U_23
_atom_site_aniso_U_13
_atom_site_aniso_U_12
I1 0.0485(4) 0.0339(3) 0.0370(3) 0.000 0.0031(2) 0.000
Br1 0.0770(5) 0.0313(3) 0.0600(5) -0.0086(3) 0.0014(4) -0.0051(3)
S1 0.0494(8) 0.0194(6) 0.0480(9) 0.0002(5) -0.0161(7) 0.0004(5)
S2 0.0603(10) 0.0217(6) 0.0624(11) -0.0012(6) -0.0245(8) -0.0036(6)
C1 0.034(4) 0.023(3) 0.030(4) 0.000 0.003(3) 0.000
C2 0.039(3) 0.023(2) 0.041(3) -0.001(2) -0.006(2) 0.000(2)
C3 0.084(5) 0.026(3) 0.071(5) -0.003(3) -0.024(4) 0.000(3)
C4 0.081(6) 0.053(4) 0.109(8) -0.003(5) 0.046(6) -0.002(4)
C5 0.097(7) 0.089(7) 0.092(8) 0.031(6) 0.043(6) -0.004(6)

loop_
_atom_site_label
_atom_site_type_symbol
_atom_site_fract_x
_atom_site_fract_y
_atom_site_fract_z
_atom_site_U_iso_or_equiv
_atom_site_thermal_displace_type
_atom_site_occupancy
_atom_site_calc_flag
_atom_site_refinement_flags
I1 I -0.20347(4) 0.5000 0.83764(9) 0.0401(2) Uani 1 d S
Br1 Br -0.19662(6) 0.35808(3) 0.84508(13) 0.0569(3) Uani 1 d .
S1 S -0.08380(13) 0.41402(7) 0.3348(3) 0.0412(4) Uani 1 d .
S2 S -0.10447(14) 0.26006(7) 0.2994(3) 0.0514(5) Uani 1 d .
C1 C 0.0000 0.4625(4) 0.5000 0.0292(15) Uani 1 d S
C2 C -0.0411(4) 0.3319(3) 0.4228(10) 0.0354(12) Uani 1 d .
C3 C -0.0551(6) 0.1868(3) 0.4698(14) 0.064(2) Uani 1 d .
H3 H -0.0710(6) 0.1435(3) 0.3886(14) 0.077 Uiso 1 calc R
C4 C -0.1108(7) 0.1790(4) 0.6695(18) 0.078(3) Uani 1 d .
H4A H -0.0759(7) 0.2079(4) 0.7810(18) 0.093 Uiso 1 calc R
H4B H -0.1808(7) 0.1958(4) 0.6379(18) 0.093 Uiso 1 calc R
C5 C -0.1111(9) 0.1040(6) 0.7385(18) 0.090(3) Uani 1 d .
H5A H -0.1694(38) 0.0958(13) 0.8086(122) 0.135 Uiso 1 calc R
H5B H -0.0494(33) 0.0943(13) 0.8317(104) 0.135 Uiso 1 calc R
H5C H -0.1147(66) 0.0734(6) 0.6198(21) 0.135 Uiso 1 calc R

loop_
_atom_type_symbol
_atom_type_description
_atom_type_scat_dispersion_real
_atom_type_scat_dispersion_imag
_atom_type_scat_source
C C 0.0033 0.0016 'International Tables Vol C Tables 4.2.6.8 and 6.1.1.4'
H H 0.0000 0.0000 'International Tables Vol C Tables 4.2.6.8 and 6.1.1.4'
S S 0.1246 0.1234 'International Tables Vol C Tables 4.2.6.8 and 6.1.1.4'
Br Br -0.2901 2.4595 'International Tables Vol C Tables 4.2.6.8 and 6.1.1.4'
I I -0.4742 1.8119 'International Tables Vol C Tables 4.2.6.8 and 6.1.1.4'

loop_
_geom_angle_atom_site_label_1
_geom_angle_atom_site_label_2
_geom_angle_atom_site_label_3
_geom_angle
_geom_angle_site_symmetry_1
_geom_angle_site_symmetry_3
Br1 I1 Br1 175.90(4) . 6_565
C1 S1 C2 97.1(3) . .
C2 S2 C3 102.0(3) . .
C1 C1 S1 122.7(2) 5_566 .
C1 C1 S1 122.7(2) 5_566 2_556
S1 C1 S1 114.6(4) . 2_556
C2 C2 S1 115.6(2) 2_556 .
C2 C2 S2 128.3(2) 2_556 .
S1 C2 S2 116.1(3) . .
C3 C3 C4 109.9(9) 2_556 .
C3 C3 S2 114.8(6) 2_556 .
C4 C3 S2 113.5(6) . .
C5 C4 C3 110.9(7) . .

loop_
_geom_bond_atom_site_label_1
_geom_bond_atom_site_label_2
_geom_bond_distance
_geom_bond_site_symmetry_2
I1 Br1 2.6876(8) .
I1 Br1 2.6876(8) 6_565
S1 C1 1.697(4) .
S1 C2 1.722(5) .
S2 C2 1.733(5) .
S2 C3 1.836(7) .
C1 C1 1.420(13) 5_566
C1 S1 1.697(4) 2_556
C2 C2 1.368(11) 2_556
C3 C3 1.45(2) 2_556
C3 C4 1.587(13) .
C4 C5 1.489(12) .
